data_4348945
loop_
_publ_author_name
'Xue, Songlin'
'Kuzuhara, Daiki'
'Aratani, Naoki'
'Yamada, Hiroko'

_publ_section_title
;
 Synthesis and Characterization of an Iridium Triphyrin Complex.
;
_journal_issue 20
_journal_name_full 'Inorganic chemistry'
_journal_page_first 10106
_journal_page_last 10109
_journal_paper_doi 10.1021/acs.inorgchem.6b01841
_journal_volume 55
_journal_year 2016
_chemical_formula_moiety 'C60 H44 Ir N3'
_chemical_formula_sum 'C60 H44 Ir N3'
_chemical_formula_weight 999.18
_space_group_crystal_system triclinic
_space_group_IT_number 2
_space_group_name_Hall '-P 1'
_space_group_name_H-M_alt 'P -1'
_atom_sites_solution_hydrogens geom
_audit_creation_method SHELXL-2014/7
_cell_angle_alpha 98.325(5)
_cell_angle_beta 106.248(5)
_cell_angle_gamma 106.072(5)
_cell_formula_units_Z 2
_cell_length_a 11.906(4)
_cell_length_b 13.081(4)
_cell_length_c 15.435(4)
_cell_measurement_reflns_used 2079
_cell_measurement_temperature 90
_cell_measurement_theta_max 21.83
_cell_measurement_theta_min 2.44
_cell_volume 2152.4(11)
_computing_cell_refinement 'APEX2 (Bruker AXS, 2006)'
_computing_data_collection 'APEX2 (Bruker AXS, 2006)'
_computing_data_reduction 'SAINT (Bruker AXS, 2004)'
_computing_molecular_graphics 'XSHEL (Bruker AXS,2002)'
_computing_publication_material 'XCIF (Bruker AXS, 2001)'
_computing_structure_refinement 'SHELXL-97 (Sheldrick, 1997)'
_computing_structure_solution 'SHELXS-97 (Sheldrick, 1997)'
_diffrn_ambient_temperature 90
_diffrn_detector_area_resol_mean 8.333
_diffrn_measured_fraction_theta_full 0.992
_diffrn_measured_fraction_theta_max 0.992
_diffrn_measurement_device_type 'Bruker APEXII CCD area detector'
_diffrn_measurement_method 'phi and omega scans'
_diffrn_radiation_monochromator graphite
_diffrn_radiation_source 'fine-focus sealed tube'
_diffrn_radiation_type MoK\a
_diffrn_radiation_wavelength 0.71073
_diffrn_reflns_av_R_equivalents 0.0554
_diffrn_reflns_av_unetI/netI 0.1221
_diffrn_reflns_Laue_measured_fraction_full 0.992
_diffrn_reflns_Laue_measured_fraction_max 0.992
_diffrn_reflns_limit_h_max 14
_diffrn_reflns_limit_h_min -13
_diffrn_reflns_limit_k_max 16
_diffrn_reflns_limit_k_min -15
_diffrn_reflns_limit_l_max 19
_diffrn_reflns_limit_l_min -18
_diffrn_reflns_number 12439
_diffrn_reflns_point_group_measured_fraction_full 0.992
_diffrn_reflns_point_group_measured_fraction_max 0.992
_diffrn_reflns_theta_full 25.242
_diffrn_reflns_theta_max 25.998
_diffrn_reflns_theta_min 1.669
_exptl_absorpt_coefficient_mu 3.148
_exptl_absorpt_correction_T_max 0.911
_exptl_absorpt_correction_T_min 0.748
_exptl_absorpt_correction_type multi-scan
_exptl_absorpt_process_details
;
SADABS Sheldrick 1996
;
_exptl_crystal_colour red
_exptl_crystal_density_diffrn 1.542
_exptl_crystal_description prism
_exptl_crystal_F_000 1004
_exptl_crystal_size_max 0.100
_exptl_crystal_size_mid 0.050
_exptl_crystal_size_min 0.030
_refine_diff_density_max 1.998
_refine_diff_density_min -1.730
_refine_diff_density_rms 0.178
_refine_ls_extinction_method none
_refine_ls_goodness_of_fit_ref 1.024
_refine_ls_hydrogen_treatment constr
_refine_ls_matrix_type full
_refine_ls_number_parameters 577
_refine_ls_number_reflns 8392
_refine_ls_number_restraints 0
_refine_ls_restrained_S_all 1.024
_refine_ls_R_factor_all 0.0845
_refine_ls_R_factor_gt 0.0529
_refine_ls_shift/su_max 0.000
_refine_ls_shift/su_mean 0.000
_refine_ls_structure_factor_coef Fsqd
_refine_ls_weighting_details 'w=1/[\s^2^(Fo^2^)+(0.0300P)^2^+0.5012P] where P=(Fo^2^+2Fc^2^)/3'
_refine_ls_weighting_scheme calc
_refine_ls_wR_factor_gt 0.0940
_refine_ls_wR_factor_ref 0.1044
_reflns_Friedel_coverage 0.000
_reflns_number_gt 6288
_reflns_number_total 8392
_reflns_threshold_expression 'I > 2\s(I)'
_cod_data_source_file ic6b01841_si_001.cif
_cod_data_source_block 60227SX_0m_a
_cod_database_code 4348945
_shelx_shelxl_version_number 2014/7
_shelx_space_group_comment
;
The symmetry employed for this shelxl refinement is uniquely defined
by the following loop, which should always be used as a source of
symmetry information in preference to the above space-group names.
They are only intended as comments.
;
_shelx_estimated_absorpt_t_min 0.744
_shelx_estimated_absorpt_t_max 0.911

loop_
_space_group_symop_operation_xyz
'x, y, z'
'-x, -y, -z'

loop_
_atom_site_label
_atom_site_type_symbol
_atom_site_fract_x
_atom_site_fract_y
_atom_site_fract_z
_atom_site_U_iso_or_equiv
_atom_site_adp_type
_atom_site_occupancy
_atom_site_site_symmetry_order
_atom_site_calc_flag
_atom_site_refinement_flags_posn
_atom_site_refinement_flags_adp
C1 C 0.5017(7) 0.4270(6) 0.2454(5) 0.0196(17) Uani 1 1 d . .
C2 C 0.4700(8) 0.4915(6) 0.1759(5) 0.0223(18) Uani 1 1 d . .
C3 C 0.5322(8) 0.5903(6) 0.1588(5) 0.0296(19) Uani 1 1 d . .
H3 H 0.6135 0.6336 0.1993 0.036 Uiso 1 1 calc R U
C4 C 0.4752(8) 0.6243(6) 0.0831(5) 0.031(2) Uani 1 1 d . .
H4 H 0.5181 0.6906 0.0710 0.037 Uiso 1 1 calc R U
C5 C 0.3556(8) 0.5628(6) 0.0243(5) 0.0281(19) Uani 1 1 d . .
H5 H 0.3183 0.5881 -0.0274 0.034 Uiso 1 1 calc R U
C6 C 0.2895(8) 0.4656(6) 0.0389(5) 0.0281(19) Uani 1 1 d . .
H6 H 0.2072 0.4250 -0.0013 0.034 Uiso 1 1 calc R U
C7 C 0.3468(7) 0.4285(6) 0.1142(5) 0.0176(16) Uani 1 1 d . .
C8 C 0.3087(7) 0.3302(5) 0.1473(4) 0.0176(16) Uani 1 1 d . .
C9 C 0.1926(7) 0.2481(5) 0.1199(5) 0.0175(16) Uani 1 1 d . .
C10 C 0.1669(7) 0.1612(5) 0.1654(5) 0.0169(16) Uani 1 1 d . .
C11 C 0.0494(7) 0.0920(5) 0.1696(5) 0.0169(16) Uani 1 1 d . .
C12 C -0.0751(7) 0.0713(6) 0.1207(5) 0.0214(17) Uani 1 1 d . .
H12 H -0.0980 0.1076 0.0730 0.026 Uiso 1 1 calc R U
C13 C -0.1660(8) -0.0032(6) 0.1421(5) 0.0231(18) Uani 1 1 d . .
H13 H -0.2508 -0.0205 0.1061 0.028 Uiso 1 1 calc R U
C14 C -0.1352(7) -0.0526(6) 0.2149(5) 0.0253(18) Uani 1 1 d . .
H14 H -0.1987 -0.1020 0.2292 0.030 Uiso 1 1 calc R U
C15 C -0.0106(7) -0.0297(6) 0.2672(5) 0.0227(18) Uani 1 1 d . .
H15 H 0.0106 -0.0632 0.3173 0.027 Uiso 1 1 calc R U
C16 C 0.0818(7) 0.0419(5) 0.2457(5) 0.0183(16) Uani 1 1 d . .
C17 C 0.2180(7) 0.0854(5) 0.2859(5) 0.0162(16) Uani 1 1 d . .
C18 C 0.2946(7) 0.0934(6) 0.3772(5) 0.0184(16) Uani 1 1 d . .
C19 C 0.4075(7) 0.1802(5) 0.4252(5) 0.0160(16) Uani 1 1 d . .
C20 C 0.4758(7) 0.2209(6) 0.5249(5) 0.0186(17) Uani 1 1 d . .
C21 C 0.4687(7) 0.1768(6) 0.6010(5) 0.0198(17) Uani 1 1 d . .
H21 H 0.4107 0.1066 0.5928 0.024 Uiso 1 1 calc R U
C22 C 0.5482(7) 0.2375(6) 0.6887(5) 0.0239(18) Uani 1 1 d . .
H22 H 0.5457 0.2083 0.7412 0.029 Uiso 1 1 calc R U
C23 C 0.6324(8) 0.3417(6) 0.7009(5) 0.0267(19) Uani 1 1 d . .
H23 H 0.6836 0.3835 0.7619 0.032 Uiso 1 1 calc R U
C24 C 0.6421(7) 0.3845(6) 0.6260(5) 0.0207(17) Uani 1 1 d . .
H24 H 0.7009 0.4546 0.6351 0.025 Uiso 1 1 calc R U
C25 C 0.5635(7) 0.3230(6) 0.5350(5) 0.0187(16) Uani 1 1 d . .
C26 C 0.5518(7) 0.3409(5) 0.4415(4) 0.0169(16) Uani 1 1 d . .
C27 C 0.6240(7) 0.4302(6) 0.4145(5) 0.0192(17) Uani 1 1 d . .
C28 C 0.6087(7) 0.4629(5) 0.3286(5) 0.0177(17) Uani 1 1 d . .
C29 C 0.0835(7) 0.2636(6) 0.0531(5) 0.0180(16) Uani 1 1 d . .
C30 C 0.0357(7) 0.3426(6) 0.0822(5) 0.0247(18) Uani 1 1 d . .
H30 H 0.0730 0.3866 0.1440 0.030 Uiso 1 1 calc R U
C31 C -0.0658(8) 0.3582(7) 0.0221(6) 0.036(2) Uani 1 1 d . .
H31 H -0.0982 0.4119 0.0433 0.044 Uiso 1 1 calc R U
C32 C -0.1202(8) 0.2956(6) -0.0688(6) 0.035(2) Uani 1 1 d . .
H32 H -0.1889 0.3069 -0.1104 0.041 Uiso 1 1 calc R U
C33 C -0.0729(8) 0.2162(6) -0.0982(5) 0.031(2) Uani 1 1 d . .
H33 H -0.1100 0.1724 -0.1602 0.037 Uiso 1 1 calc R U
C34 C 0.0282(7) 0.2004(6) -0.0378(5) 0.0238(18) Uani 1 1 d . .
H34 H 0.0598 0.1460 -0.0587 0.029 Uiso 1 1 calc R U
C35 C 0.2413(7) 0.0117(6) 0.4272(5) 0.0189(16) Uani 1 1 d . .
C36 C 0.1823(7) 0.0361(6) 0.4887(5) 0.0213(17) Uani 1 1 d . .
H36 H 0.1744 0.1067 0.5006 0.026 Uiso 1 1 calc R U
C37 C 0.1344(7) -0.0413(6) 0.5334(5) 0.0251(18) Uani 1 1 d . .
H37 H 0.0934 -0.0236 0.5752 0.030 Uiso 1 1 calc R U
C38 C 0.1461(8) -0.1426(7) 0.5176(6) 0.033(2) Uani 1 1 d . .
H38 H 0.1136 -0.1951 0.5486 0.039 Uiso 1 1 calc R U
C39 C 0.2056(8) -0.1691(6) 0.4561(6) 0.033(2) Uani 1 1 d . .
H39 H 0.2131 -0.2399 0.4445 0.039 Uiso 1 1 calc R U
C40 C 0.2538(7) -0.0918(6) 0.4121(5) 0.0244(18) Uani 1 1 d . .
H40 H 0.2959 -0.1093 0.3711 0.029 Uiso 1 1 calc R U
C41 C 0.7376(7) 0.5033(5) 0.4948(5) 0.0186(16) Uani 1 1 d . .
C42 C 0.7361(7) 0.5997(6) 0.5466(5) 0.0243(18) Uani 1 1 d . .
H42 H 0.6644 0.6210 0.5292 0.029 Uiso 1 1 calc R U
C43 C 0.8382(8) 0.6644(6) 0.6232(5) 0.029(2) Uani 1 1 d . .
H43 H 0.8358 0.7292 0.6585 0.035 Uiso 1 1 calc R U
C44 C 0.9434(8) 0.6346(7) 0.6481(5) 0.036(2) Uani 1 1 d . .
H44 H 1.0136 0.6794 0.7000 0.043 Uiso 1 1 calc R U
C45 C 0.9469(8) 0.5390(7) 0.5971(6) 0.038(2) Uani 1 1 d . .
H45 H 1.0184 0.5175 0.6146 0.045 Uiso 1 1 calc R U
C46 C 0.8436(7) 0.4755(6) 0.5200(5) 0.0242(18) Uani 1 1 d . .
H46 H 0.8464 0.4115 0.4840 0.029 Uiso 1 1 calc R U
C47 C 0.7149(7) 0.5451(5) 0.3185(4) 0.0179(16) Uani 1 1 d . .
C48 C 0.7616(8) 0.6575(6) 0.3620(5) 0.0285(19) Uani 1 1 d . .
H48 H 0.7270 0.6848 0.4050 0.034 Uiso 1 1 calc R U
C49 C 0.8565(8) 0.7290(6) 0.3437(5) 0.0282(19) Uani 1 1 d . .
H49 H 0.8865 0.8047 0.3738 0.034 Uiso 1 1 calc R U
C50 C 0.9089(8) 0.6898(6) 0.2805(5) 0.034(2) Uani 1 1 d . .
H50 H 0.9745 0.7388 0.2679 0.040 Uiso 1 1 calc R U
C51 C 0.8645(8) 0.5798(6) 0.2370(5) 0.0285(19) Uani 1 1 d . .
H51 H 0.8996 0.5528 0.1943 0.034 Uiso 1 1 calc R U
C52 C 0.7695(8) 0.5092(6) 0.2553(5) 0.0254(18) Uani 1 1 d . .
H52 H 0.7397 0.4338 0.2244 0.030 Uiso 1 1 calc R U
C53 C 0.5920(8) 0.1328(6) 0.2932(5) 0.033(2) Uani 1 1 d . .
H53 H 0.6367 0.1420 0.3569 0.040 Uiso 1 1 calc R U
C54 C 0.4831(8) 0.0356(6) 0.2484(5) 0.028(2) Uani 1 1 d . .
H54 H 0.4271 0.0139 0.2809 0.034 Uiso 1 1 calc R U
C55 C 0.4546(10) -0.0332(7) 0.1514(5) 0.044(3) Uani 1 1 d . .
H55A H 0.5335 -0.0310 0.1409 0.053 Uiso 1 1 calc R U
H55B H 0.4080 -0.1103 0.1470 0.053 Uiso 1 1 calc R U
C56 C 0.3802(9) 0.0076(7) 0.0779(5) 0.038(2) Uani 1 1 d . .
H56A H 0.2913 -0.0248 0.0700 0.046 Uiso 1 1 calc R U
H56B H 0.3913 -0.0181 0.0183 0.046 Uiso 1 1 calc R U
C57 C 0.4152(8) 0.1320(6) 0.0991(5) 0.0251(19) Uani 1 1 d . .
H57 H 0.3440 0.1509 0.0615 0.030 Uiso 1 1 calc R U
C58 C 0.5304(9) 0.1934(7) 0.0815(6) 0.041(2) Uani 1 1 d . .
H58A H 0.5278 0.1584 0.0194 0.049 Uiso 1 1 calc R U
H58B H 0.5324 0.2696 0.0816 0.049 Uiso 1 1 calc R U
C59 C 0.6470(8) 0.1954(7) 0.1540(5) 0.036(2) Uani 1 1 d . .
H59A H 0.6609 0.1246 0.1398 0.044 Uiso 1 1 calc R U
H59B H 0.7191 0.2541 0.1524 0.044 Uiso 1 1 calc R U
C60 C 0.6366(7) 0.2151(6) 0.2487(5) 0.0231(18) Uani 1 1 d . .
H60 H 0.6621 0.2892 0.2822 0.028 Uiso 1 1 calc R U
Ir1 Ir 0.44451(3) 0.18931(2) 0.24176(2) 0.01699(9) Uani 1 1 d . .
N1 N 0.4070(6) 0.3308(5) 0.2203(4) 0.0235(15) Uani 1 1 d . .
N2 N 0.2617(6) 0.1444(5) 0.2294(4) 0.0186(14) Uani 1 1 d . .
N3 N 0.4614(6) 0.2508(5) 0.3806(4) 0.0198(14) Uani 1 1 d . .

loop_
_atom_site_aniso_label
_atom_site_aniso_U_11
_atom_site_aniso_U_22
_atom_site_aniso_U_33
_atom_site_aniso_U_23
_atom_site_aniso_U_13
_atom_site_aniso_U_12
C1 0.025(5) 0.018(4) 0.021(4) 0.008(3) 0.013(3) 0.010(4)
C2 0.032(5) 0.019(4) 0.021(4) 0.006(3) 0.011(4) 0.013(4)
C3 0.032(5) 0.027(4) 0.026(4) 0.006(4) 0.006(4) 0.006(4)
C4 0.029(5) 0.027(4) 0.035(5) 0.016(4) 0.010(4) 0.004(4)
C5 0.031(5) 0.028(5) 0.028(4) 0.016(4) 0.008(4) 0.012(4)
C6 0.024(5) 0.035(5) 0.027(4) 0.007(4) 0.007(4) 0.015(4)
C7 0.014(4) 0.022(4) 0.018(4) 0.003(3) 0.007(3) 0.006(3)
C8 0.022(5) 0.017(4) 0.011(3) -0.001(3) 0.001(3) 0.009(3)
C9 0.022(5) 0.015(4) 0.017(4) 0.002(3) 0.007(3) 0.009(3)
C10 0.011(4) 0.015(4) 0.020(4) -0.003(3) 0.002(3) 0.006(3)
C11 0.020(4) 0.010(3) 0.020(4) 0.002(3) 0.009(3) 0.003(3)
C12 0.021(5) 0.019(4) 0.020(4) -0.001(3) 0.003(3) 0.007(3)
C13 0.022(5) 0.029(4) 0.026(4) 0.007(3) 0.010(4) 0.016(4)
C14 0.025(5) 0.028(4) 0.019(4) 0.000(3) 0.007(4) 0.006(4)
C15 0.028(5) 0.020(4) 0.018(4) -0.001(3) 0.006(3) 0.009(4)
C16 0.023(5) 0.015(4) 0.017(4) 0.003(3) 0.009(3) 0.005(3)
C17 0.019(4) 0.012(4) 0.019(4) 0.005(3) 0.008(3) 0.006(3)
C18 0.018(4) 0.019(4) 0.018(4) 0.003(3) 0.005(3) 0.007(3)
C19 0.013(4) 0.018(4) 0.018(4) 0.004(3) 0.007(3) 0.006(3)
C20 0.021(5) 0.021(4) 0.015(4) 0.003(3) 0.004(3) 0.012(3)
C21 0.023(5) 0.014(4) 0.020(4) 0.004(3) 0.005(3) 0.005(3)
C22 0.035(5) 0.025(4) 0.017(4) 0.009(3) 0.009(4) 0.018(4)
C23 0.029(5) 0.027(4) 0.024(4) 0.001(3) 0.006(4) 0.014(4)
C24 0.020(5) 0.015(4) 0.021(4) 0.000(3) 0.005(3) 0.001(3)
C25 0.020(4) 0.024(4) 0.014(4) 0.005(3) 0.005(3) 0.010(3)
C26 0.020(4) 0.015(4) 0.014(4) -0.001(3) 0.005(3) 0.007(3)
C27 0.014(4) 0.018(4) 0.027(4) 0.003(3) 0.006(3) 0.008(3)
C28 0.025(5) 0.011(3) 0.020(4) 0.000(3) 0.006(3) 0.013(3)
C29 0.014(4) 0.021(4) 0.013(4) 0.005(3) -0.002(3) 0.004(3)
C30 0.027(5) 0.023(4) 0.025(4) 0.006(3) 0.006(4) 0.011(4)
C31 0.040(6) 0.032(5) 0.041(5) 0.006(4) 0.010(4) 0.023(4)
C32 0.032(6) 0.036(5) 0.035(5) 0.012(4) 0.000(4) 0.020(4)
C33 0.037(6) 0.026(4) 0.025(4) 0.001(4) 0.002(4) 0.014(4)
C34 0.026(5) 0.020(4) 0.023(4) 0.003(3) 0.002(4) 0.013(4)
C35 0.012(4) 0.025(4) 0.016(4) 0.006(3) -0.005(3) 0.009(3)
C36 0.019(5) 0.022(4) 0.018(4) -0.001(3) 0.004(3) 0.006(3)
C37 0.028(5) 0.028(4) 0.015(4) 0.003(3) 0.011(3) 0.002(4)
C38 0.025(5) 0.035(5) 0.039(5) 0.022(4) 0.009(4) 0.007(4)
C39 0.030(5) 0.026(5) 0.041(5) 0.010(4) 0.005(4) 0.014(4)
C40 0.026(5) 0.026(4) 0.021(4) 0.005(3) 0.004(4) 0.014(4)
C41 0.014(4) 0.012(4) 0.026(4) 0.005(3) 0.005(3) 0.001(3)
C42 0.021(5) 0.018(4) 0.030(4) 0.005(3) 0.005(4) 0.006(3)
C43 0.037(6) 0.020(4) 0.018(4) 0.000(3) 0.005(4) -0.002(4)
C44 0.028(6) 0.042(5) 0.020(4) 0.012(4) -0.002(4) -0.006(4)
C45 0.026(6) 0.060(6) 0.036(5) 0.014(5) 0.009(4) 0.029(5)
C46 0.020(5) 0.025(4) 0.026(4) 0.007(3) 0.002(3) 0.010(4)
C47 0.018(4) 0.017(4) 0.012(4) 0.001(3) 0.000(3) 0.002(3)
C48 0.030(5) 0.031(5) 0.022(4) 0.001(4) 0.013(4) 0.007(4)
C49 0.038(6) 0.017(4) 0.026(4) 0.005(3) 0.012(4) 0.003(4)
C50 0.024(5) 0.030(5) 0.039(5) 0.014(4) 0.009(4) -0.003(4)
C51 0.035(6) 0.022(4) 0.034(5) 0.008(4) 0.018(4) 0.011(4)
C52 0.034(5) 0.018(4) 0.026(4) 0.004(3) 0.012(4) 0.009(4)
C53 0.034(6) 0.036(5) 0.026(4) 0.012(4) 0.005(4) 0.009(4)
C54 0.046(6) 0.025(4) 0.032(5) 0.016(4) 0.024(4) 0.024(4)
C55 0.088(8) 0.023(5) 0.023(4) 0.001(4) 0.016(5) 0.023(5)
C56 0.052(7) 0.038(5) 0.022(4) 0.003(4) 0.002(4) 0.025(5)
C57 0.035(6) 0.030(5) 0.016(4) 0.009(3) 0.005(4) 0.020(4)
C58 0.052(7) 0.037(5) 0.049(6) 0.016(5) 0.025(5) 0.026(5)
C59 0.035(6) 0.030(5) 0.042(5) 0.008(4) 0.010(4) 0.012(4)
C60 0.021(5) 0.026(4) 0.028(4) 0.005(4) 0.017(4) 0.008(4)
Ir1 0.02127(17) 0.01570(14) 0.01491(14) 0.00244(10) 0.00551(11) 0.00878(11)
N1 0.024(4) 0.022(4) 0.013(3) -0.004(3) 0.000(3) 0.001(3)
N2 0.025(4) 0.016(3) 0.019(3) 0.007(3) 0.007(3) 0.012(3)
N3 0.022(4) 0.024(3) 0.011(3) 0.002(3) 0.003(3) 0.007(3)

loop_
_atom_type_symbol
_atom_type_description
_atom_type_scat_dispersion_real
_atom_type_scat_dispersion_imag
_atom_type_scat_source
C C 0.0033 0.0016 'International Tables Vol C Tables 4.2.6.8 and 6.1.1.4'
H H 0.0000 0.0000 'International Tables Vol C Tables 4.2.6.8 and 6.1.1.4'
N N 0.0061 0.0033 'International Tables Vol C Tables 4.2.6.8 and 6.1.1.4'
Ir Ir -1.4442 7.9887 'International Tables Vol C Tables 4.2.6.8 and 6.1.1.4'

loop_
_geom_angle_atom_site_label_1
_geom_angle_atom_site_label_2
_geom_angle_atom_site_label_3
_geom_angle
N1 C1 C28 125.5(6)
N1 C1 C2 107.8(6)
C28 C1 C2 126.5(7)
C3 C2 C7 118.9(7)
C3 C2 C1 135.2(7)
C7 C2 C1 105.8(6)
C4 C3 C2 119.7(8)
C4 C3 H3 120.1
C2 C3 H3 120.1
C3 C4 C5 120.8(8)
C3 C4 H4 119.6
C5 C4 H4 119.6
C6 C5 C4 121.7(7)
C6 C5 H5 119.1
C4 C5 H5 119.1
C5 C6 C7 118.4(8)
C5 C6 H6 120.8
C7 C6 H6 120.8
C6 C7 C2 120.5(7)
C6 C7 C8 133.2(7)
C2 C7 C8 106.3(6)
N1 C8 C9 121.3(6)
N1 C8 C7 108.6(6)
C9 C8 C7 129.9(6)
C8 C9 C10 123.2(6)
C8 C9 C29 118.6(6)
C10 C9 C29 117.0(6)
N2 C10 C9 120.2(7)
N2 C10 C11 108.0(6)
C9 C10 C11 130.8(6)
C12 C11 C16 119.2(7)
C12 C11 C10 134.6(6)
C16 C11 C10 106.1(6)
C11 C12 C13 119.5(7)
C11 C12 H12 120.3
C13 C12 H12 120.3
C14 C13 C12 121.4(7)
C14 C13 H13 119.3
C12 C13 H13 119.3
C13 C14 C15 120.0(8)
C13 C14 H14 120.0
C15 C14 H14 120.0
C16 C15 C14 119.7(7)
C16 C15 H15 120.1
C14 C15 H15 120.1
C15 C16 C11 120.0(7)
C15 C16 C17 134.1(7)
C11 C16 C17 105.9(6)
N2 C17 C18 121.6(7)
N2 C17 C16 108.0(6)
C18 C17 C16 128.5(7)
C19 C18 C17 123.3(6)
C19 C18 C35 120.1(6)
C17 C18 C35 116.2(6)
N3 C19 C18 121.3(6)
N3 C19 C20 108.2(6)
C18 C19 C20 130.0(7)
C21 C20 C25 121.7(6)
C21 C20 C19 132.7(7)
C25 C20 C19 105.6(6)
C22 C21 C20 118.5(7)
C22 C21 H21 120.8
C20 C21 H21 120.8
C21 C22 C23 120.8(7)
C21 C22 H22 119.6
C23 C22 H22 119.6
C24 C23 C22 121.1(7)
C24 C23 H23 119.5
C22 C23 H23 119.5
C23 C24 C25 119.4(7)
C23 C24 H24 120.3
C25 C24 H24 120.3
C20 C25 C24 118.5(6)
C20 C25 C26 107.6(6)
C24 C25 C26 133.8(7)
N3 C26 C27 124.1(6)
N3 C26 C25 106.6(6)
C27 C26 C25 129.2(6)
C28 C27 C26 133.0(7)
C28 C27 C41 115.2(6)
C26 C27 C41 111.8(6)
C27 C28 C1 129.6(7)
C27 C28 C47 118.7(6)
C1 C28 C47 111.7(6)
C30 C29 C34 118.8(7)
C30 C29 C9 119.6(6)
C34 C29 C9 121.6(6)
C29 C30 C31 120.9(7)
C29 C30 H30 119.6
C31 C30 H30 119.6
C32 C31 C30 120.2(7)
C32 C31 H31 119.9
C30 C31 H31 119.9
C31 C32 C33 119.2(7)
C31 C32 H32 120.4
C33 C32 H32 120.4
C32 C33 C34 120.5(7)
C32 C33 H33 119.8
C34 C33 H33 119.8
C29 C34 C33 120.5(6)
C29 C34 H34 119.7
C33 C34 H34 119.7
C36 C35 C40 118.6(7)
C36 C35 C18 122.4(6)
C40 C35 C18 119.0(6)
C35 C36 C37 120.8(7)
C35 C36 H36 119.6
C37 C36 H36 119.6
C38 C37 C36 120.2(7)
C38 C37 H37 119.9
C36 C37 H37 119.9
C37 C38 C39 120.1(8)
C37 C38 H38 119.9
C39 C38 H38 119.9
C40 C39 C38 119.5(7)
C40 C39 H39 120.2
C38 C39 H39 120.2
C39 C40 C35 120.7(7)
C39 C40 H40 119.6
C35 C40 H40 119.6
C46 C41 C42 118.5(7)
C46 C41 C27 121.0(6)
C42 C41 C27 120.4(6)
C43 C42 C41 120.7(7)
C43 C42 H42 119.7
C41 C42 H42 119.7
C44 C43 C42 119.9(7)
C44 C43 H43 120.0
C42 C43 H43 120.0
C43 C44 C45 120.3(7)
C43 C44 H44 119.9
C45 C44 H44 119.9
C46 C45 C44 118.8(7)
C46 C45 H45 120.6
C44 C45 H45 120.6
C41 C46 C45 121.7(7)
C41 C46 H46 119.1
C45 C46 H46 119.1
C52 C47 C48 116.8(7)
C52 C47 C28 117.4(6)
C48 C47 C28 125.7(6)
C49 C48 C47 121.4(7)
C49 C48 H48 119.3
C47 C48 H48 119.3
C48 C49 C50 120.0(7)
C48 C49 H49 120.0
C50 C49 H49 120.0
C51 C50 C49 119.6(8)
C51 C50 H50 120.2
C49 C50 H50 120.2
C52 C51 C50 120.0(7)
C52 C51 H51 120.0
C50 C51 H51 120.0
C51 C52 C47 122.2(7)
C51 C52 H52 118.9
C47 C52 H52 118.9
C60 C53 C54 124.8(7)
C60 C53 Ir1 74.3(4)
C54 C53 Ir1 74.1(5)
C60 C53 H53 117.6
C54 C53 H53 117.6
Ir1 C53 H53 126.0
C53 C54 C55 122.9(8)
C53 C54 Ir1 66.4(4)
C55 C54 Ir1 111.2(5)
C53 C54 H54 118.5
C55 C54 H54 118.5
Ir1 C54 H54 92.3
C56 C55 C54 111.6(6)
C56 C55 H55A 109.3
C54 C55 H55A 109.3
C56 C55 H55B 109.3
C54 C55 H55B 109.3
H55A C55 H55B 108.0
C55 C56 C57 113.9(7)
C55 C56 H56A 108.8
C57 C56 H56A 108.8
C55 C56 H56B 108.8
C57 C56 H56B 108.8
H56A C56 H56B 107.7
C58 C57 C56 116.2(7)
C58 C57 Ir1 106.9(5)
C56 C57 Ir1 108.1(5)
C58 C57 H57 108.5
C56 C57 H57 108.5
Ir1 C57 H57 108.5
C59 C58 C57 112.0(7)
C59 C58 H58A 109.2
C57 C58 H58A 109.2
C59 C58 H58B 109.2
C57 C58 H58B 109.2
H58A C58 H58B 107.9
C60 C59 C58 110.7(7)
C60 C59 H59A 109.5
C58 C59 H59A 109.5
C60 C59 H59B 109.5
C58 C59 H59B 109.5
H59A C59 H59B 108.1
C53 C60 C59 125.7(7)
C53 C60 Ir1 67.0(5)
C59 C60 Ir1 111.5(5)
C53 C60 H60 117.2
C59 C60 H60 117.2
Ir1 C60 H60 91.5
N2 Ir1 N1 79.2(2)
N2 Ir1 C53 136.3(3)
N1 Ir1 C53 141.6(3)
N2 Ir1 N3 80.4(2)
N1 Ir1 N3 84.2(2)
C53 Ir1 N3 88.1(3)
N2 Ir1 C57 96.1(3)
N1 Ir1 C57 92.2(2)
C53 Ir1 C57 96.5(3)
N3 Ir1 C57 175.4(3)
N2 Ir1 C60 172.6(3)
N1 Ir1 C60 107.3(3)
C53 Ir1 C60 38.7(3)
N3 Ir1 C60 103.3(3)
C57 Ir1 C60 80.6(3)
N2 Ir1 C54 102.1(3)
N1 Ir1 C54 173.7(3)
C53 Ir1 C54 39.5(3)
N3 Ir1 C54 102.1(2)
C57 Ir1 C54 81.5(3)
C60 Ir1 C54 71.0(3)
C1 N1 C8 111.0(6)
C1 N1 Ir1 119.6(5)
C8 N1 Ir1 122.5(4)
C17 N2 C10 110.8(6)
C17 N2 Ir1 120.9(5)
C10 N2 Ir1 128.3(5)
C26 N3 C19 111.6(6)
C26 N3 Ir1 126.4(5)
C19 N3 Ir1 118.1(4)

loop_
_geom_bond_atom_site_label_1
_geom_bond_atom_site_label_2
_geom_bond_distance
C1 N1 1.354(9)
C1 C28 1.439(10)
C1 C2 1.490(9)
C2 C3 1.402(10)
C2 C7 1.435(10)
C3 C4 1.379(10)
C3 H3 0.9500
C4 C5 1.389(11)
C4 H4 0.9500
C5 C6 1.384(11)
C5 H5 0.9500
C6 C7 1.399(10)
C6 H6 0.9500
C7 C8 1.455(9)
C8 N1 1.376(8)
C8 C9 1.401(10)
C9 C10 1.427(9)
C9 C29 1.500(9)
C10 N2 1.368(8)
C10 C11 1.465(10)
C11 C12 1.390(10)
C11 C16 1.438(9)
C12 C13 1.392(10)
C12 H12 0.9500
C13 C14 1.389(10)
C13 H13 0.9500
C14 C15 1.398(10)
C14 H14 0.9500
C15 C16 1.387(10)
C15 H15 0.9500
C16 C17 1.471(10)
C17 N2 1.362(8)
C17 C18 1.418(9)
C18 C19 1.414(10)
C18 C35 1.509(10)
C19 N3 1.357(9)
C19 C20 1.461(9)
C20 C21 1.395(9)
C20 C25 1.405(10)
C21 C22 1.384(10)
C21 H21 0.9500
C22 C23 1.400(11)
C22 H22 0.9500
C23 C24 1.374(10)
C23 H23 0.9500
C24 C25 1.420(9)
C24 H24 0.9500
C25 C26 1.470(9)
C26 N3 1.357(9)
C26 C27 1.437(10)
C27 C28 1.431(9)
C27 C41 1.510(10)
C28 C47 1.478(10)
C29 C30 1.388(9)
C29 C34 1.389(9)
C30 C31 1.389(10)
C30 H30 0.9500
C31 C32 1.386(11)
C31 H31 0.9500
C32 C33 1.391(10)
C32 H32 0.9500
C33 C34 1.387(10)
C33 H33 0.9500
C34 H34 0.9500
C35 C36 1.381(9)
C35 C40 1.396(9)
C36 C37 1.389(10)
C36 H36 0.9500
C37 C38 1.365(10)
C37 H37 0.9500
C38 C39 1.394(11)
C38 H38 0.9500
C39 C40 1.382(11)
C39 H39 0.9500
C40 H40 0.9500
C41 C46 1.377(10)
C41 C42 1.399(9)
C42 C43 1.389(10)
C42 H42 0.9500
C43 C44 1.383(11)
C43 H43 0.9500
C44 C45 1.395(11)
C44 H44 0.9500
C45 C46 1.396(11)
C45 H45 0.9500
C46 H46 0.9500
C47 C52 1.408(10)
C47 C48 1.406(9)
C48 C49 1.379(11)
C48 H48 0.9500
C49 C50 1.406(11)
C49 H49 0.9500
C50 C51 1.379(10)
C50 H50 0.9500
C51 C52 1.374(10)
C51 H51 0.9500
C52 H52 0.9500
C53 C60 1.418(10)
C53 C54 1.452(11)
C53 Ir1 2.090(8)
C53 H53 0.9500
C54 C55 1.523(10)
C54 Ir1 2.193(7)
C54 H54 0.9500
C55 C56 1.494(10)
C55 H55A 0.9900
C55 H55B 0.9900
C56 C57 1.523(10)
C56 H56A 0.9900
C56 H56B 0.9900
C57 C58 1.504(11)
C57 Ir1 2.116(7)
C57 H57 1.0000
C58 C59 1.511(11)
C58 H58A 0.9900
C58 H58B 0.9900
C59 C60 1.493(10)
C59 H59A 0.9900
C59 H59B 0.9900
C60 Ir1 2.186(8)
C60 H60 0.9500
Ir1 N2 2.037(6)
Ir1 N1 2.070(6)
Ir1 N3 2.110(5)

loop_
_geom_torsion_atom_site_label_1
_geom_torsion_atom_site_label_2
_geom_torsion_atom_site_label_3
_geom_torsion_atom_site_label_4
_geom_torsion
N1 C1 C2 C3 -173.3(8)
C28 C1 C2 C3 11.2(13)
N1 C1 C2 C7 4.4(8)
C28 C1 C2 C7 -171.1(7)
C7 C2 C3 C4 -0.8(11)
C1 C2 C3 C4 176.7(7)
C2 C3 C4 C5 1.1(12)
C3 C4 C5 C6 -0.2(12)
C4 C5 C6 C7 -1.1(12)
C5 C6 C7 C2 1.5(10)
C5 C6 C7 C8 -176.7(7)
C3 C2 C7 C6 -0.5(10)
C1 C2 C7 C6 -178.7(6)
C3 C2 C7 C8 178.0(6)
C1 C2 C7 C8 -0.1(7)
C6 C7 C8 N1 174.2(7)
C2 C7 C8 N1 -4.1(7)
C6 C7 C8 C9 -10.5(13)
C2 C7 C8 C9 171.2(7)
N1 C8 C9 C10 0.9(10)
C7 C8 C9 C10 -173.9(6)
N1 C8 C9 C29 168.2(6)
C7 C8 C9 C29 -6.6(11)
C8 C9 C10 N2 -10.6(10)
C29 C9 C10 N2 -178.0(5)
C8 C9 C10 C11 157.0(7)
C29 C9 C10 C11 -10.5(10)
N2 C10 C11 C12 -177.5(7)
C9 C10 C11 C12 13.9(12)
N2 C10 C11 C16 5.3(7)
C9 C10 C11 C16 -163.4(7)
C16 C11 C12 C13 -4.3(9)
C10 C11 C12 C13 178.7(7)
C11 C12 C13 C14 3.7(10)
C12 C13 C14 C15 -1.3(10)
C13 C14 C15 C16 -0.4(10)
C14 C15 C16 C11 -0.3(9)
C14 C15 C16 C17 178.4(7)
C12 C11 C16 C15 2.7(9)
C10 C11 C16 C15 -179.6(6)
C12 C11 C16 C17 -176.4(6)
C10 C11 C16 C17 1.4(7)
C15 C16 C17 N2 173.5(7)
C11 C16 C17 N2 -7.6(7)
C15 C16 C17 C18 -22.2(12)
C11 C16 C17 C18 156.7(6)
N2 C17 C18 C19 16.9(10)
C16 C17 C18 C19 -145.5(7)
N2 C17 C18 C35 -171.2(6)
C16 C17 C18 C35 26.5(10)
C17 C18 C19 N3 -12.4(11)
C35 C18 C19 N3 176.0(6)
C17 C18 C19 C20 158.0(7)
C35 C18 C19 C20 -13.7(11)
N3 C19 C20 C21 -173.1(7)
C18 C19 C20 C21 15.6(13)
N3 C19 C20 C25 5.3(8)
C18 C19 C20 C25 -166.0(7)
C25 C20 C21 C22 2.0(10)
C19 C20 C21 C22 -179.9(7)
C20 C21 C22 C23 1.1(11)
C21 C22 C23 C24 -2.8(11)
C22 C23 C24 C25 1.4(11)
C21 C20 C25 C24 -3.2(10)
C19 C20 C25 C24 178.2(6)
C21 C20 C25 C26 175.9(6)
C19 C20 C25 C26 -2.7(7)
C23 C24 C25 C20 1.5(10)
C23 C24 C25 C26 -177.4(7)
C20 C25 C26 N3 -0.8(8)
C24 C25 C26 N3 178.2(7)
C20 C25 C26 C27 -176.9(7)
C24 C25 C26 C27 2.1(13)
N3 C26 C27 C28 15.4(12)
C25 C26 C27 C28 -169.1(7)
N3 C26 C27 C41 -165.2(6)
C25 C26 C27 C41 10.3(10)
C26 C27 C28 C1 13.3(12)
C41 C27 C28 C1 -166.0(6)
C26 C27 C28 C47 -166.2(7)
C41 C27 C28 C47 14.5(8)
N1 C1 C28 C27 -22.7(12)
C2 C1 C28 C27 152.1(7)
N1 C1 C28 C47 156.8(7)
C2 C1 C28 C47 -28.4(9)
C8 C9 C29 C30 -70.1(9)
C10 C9 C29 C30 98.0(8)
C8 C9 C29 C34 110.1(8)
C10 C9 C29 C34 -81.8(9)
C34 C29 C30 C31 0.3(11)
C9 C29 C30 C31 -179.5(7)
C29 C30 C31 C32 -0.9(13)
C30 C31 C32 C33 1.0(13)
C31 C32 C33 C34 -0.6(13)
C30 C29 C34 C33 0.0(11)
C9 C29 C34 C33 179.8(7)
C32 C33 C34 C29 0.1(12)
C19 C18 C35 C36 75.9(9)
C17 C18 C35 C36 -96.3(8)
C19 C18 C35 C40 -102.9(8)
C17 C18 C35 C40 84.9(8)
C40 C35 C36 C37 -1.1(11)
C18 C35 C36 C37 -180.0(7)
C35 C36 C37 C38 0.6(11)
C36 C37 C38 C39 -0.3(12)
C37 C38 C39 C40 0.7(12)
C38 C39 C40 C35 -1.3(12)
C36 C35 C40 C39 1.5(11)
C18 C35 C40 C39 -179.6(7)
C28 C27 C41 C46 -99.1(8)
C26 C27 C41 C46 81.4(8)
C28 C27 C41 C42 82.3(8)
C26 C27 C41 C42 -97.1(8)
C46 C41 C42 C43 -1.6(11)
C27 C41 C42 C43 176.9(7)
C41 C42 C43 C44 1.0(12)
C42 C43 C44 C45 -0.8(12)
C43 C44 C45 C46 1.2(12)
C42 C41 C46 C45 2.1(11)
C27 C41 C46 C45 -176.4(7)
C44 C45 C46 C41 -1.9(12)
C27 C28 C47 C52 112.1(7)
C1 C28 C47 C52 -67.5(8)
C27 C28 C47 C48 -72.2(9)
C1 C28 C47 C48 108.2(8)
C52 C47 C48 C49 -0.2(11)
C28 C47 C48 C49 -175.9(7)
C47 C48 C49 C50 -0.2(12)
C48 C49 C50 C51 0.2(12)
C49 C50 C51 C52 0.1(12)
C50 C51 C52 C47 -0.5(12)
C48 C47 C52 C51 0.5(11)
C28 C47 C52 C51 176.6(7)
C60 C53 C54 C55 43.4(12)
Ir1 C53 C54 C55 100.8(7)
C60 C53 C54 Ir1 -57.3(7)
C53 C54 C55 C56 -88.7(10)
Ir1 C54 C55 C56 -13.8(10)
C54 C55 C56 C57 36.7(11)
C55 C56 C57 C58 78.6(10)
C55 C56 C57 Ir1 -41.4(9)
C56 C57 C58 C59 -73.5(9)
Ir1 C57 C58 C59 47.2(7)
C57 C58 C59 C60 -41.6(9)
C54 C53 C60 C59 -43.5(12)
Ir1 C53 C60 C59 -100.7(8)
C54 C53 C60 Ir1 57.2(7)
C58 C59 C60 C53 91.8(9)
C58 C59 C60 Ir1 15.3(8)
C28 C1 N1 C8 168.3(6)
C2 C1 N1 C8 -7.3(8)
C28 C1 N1 Ir1 -40.0(9)
C2 C1 N1 Ir1 144.5(5)
C9 C8 N1 C1 -168.5(6)
C7 C8 N1 C1 7.3(8)
C9 C8 N1 Ir1 40.7(9)
C7 C8 N1 Ir1 -143.5(5)
C18 C17 N2 C10 -154.2(6)
C16 C17 N2 C10 11.4(7)
C18 C17 N2 Ir1 28.7(8)
C16 C17 N2 Ir1 -165.7(4)
C9 C10 N2 C17 159.6(6)
C11 C10 N2 C17 -10.5(7)
C9 C10 N2 Ir1 -23.6(8)
C11 C10 N2 Ir1 166.3(4)
C27 C26 N3 C19 -179.3(6)
C25 C26 N3 C19 4.3(8)
C27 C26 N3 Ir1 23.5(10)
C25 C26 N3 Ir1 -152.9(4)
C18 C19 N3 C26 166.1(6)
C20 C19 N3 C26 -6.1(8)
C18 C19 N3 Ir1 -34.6(8)
C20 C19 N3 Ir1 153.2(4)
